data_7036722
loop_
_publ_author_name
'Romero-Morcillo, Tania'
'Valverde-Mu\~noz, Francisco Javier'
'Pi\~neiro-L\'opez, Luc\'ia'
'Mu\~noz, M Carmen'
'Romero, Tom\'as'
'Molina, Pedro'
'Real, Jos\'e A'

_publ_section_title
;
 Spin crossover in iron(ii) complexes with ferrocene-bearing
 triazole-pyridine ligands.
;
_journal_issue 43
_journal_name_full 'Dalton transactions (Cambridge, England : 2003)'
_journal_page_first 18911
_journal_page_last 18918
_journal_paper_doi 10.1039/c5dt03084f
_journal_volume 44
_journal_year 2015
_chemical_formula_sum 'C37 H29 Cl3 Fe3 N10 Se2'
_chemical_formula_weight 1045.52
_chemical_name_systematic
;
 ?
;
_space_group_IT_number 14
_symmetry_cell_setting monoclinic
_symmetry_space_group_name_Hall '-P 2ybc'
_symmetry_space_group_name_H-M 'P 1 21/c 1'
_atom_sites_solution_hydrogens geom
_atom_sites_solution_primary direct
_atom_sites_solution_secondary difmap
_audit_creation_method SHELXL-97
_audit_update_record
;
2015-09-14 deposited with the CCDC.
2015-09-30 downloaded from the CCDC.
;
_cell_angle_alpha 90.00
_cell_angle_beta 106.768(4)
_cell_angle_gamma 90.00
_cell_formula_units_Z 2
_cell_length_a 7.6611(4)
_cell_length_b 14.6644(5)
_cell_length_c 19.5707(8)
_cell_measurement_reflns_used 3223
_cell_measurement_temperature 120(1)
_cell_measurement_theta_max 25.0840
_cell_measurement_theta_min 3.5210
_cell_volume 2105.19(16)
_computing_cell_refinement 'HKL DENZO'
_computing_data_collection COLLECT
_computing_data_reduction 'HKL DENZO and SCALEPACK'
_computing_molecular_graphics 'Ortep-3 for Windows (Farrugia 1997)'
_computing_publication_material 'WinGX publication routines (Faruguia, 1999)'
_computing_structure_refinement 'SHELXL-97 (Sheldrick, 2008)'
_computing_structure_solution SHELCS-97
_diffrn_ambient_temperature 120(1)
_diffrn_measured_fraction_theta_full 0.987
_diffrn_measured_fraction_theta_max 0.891
_diffrn_measurement_device_type KappaCCD
_diffrn_radiation_monochromator graphite
_diffrn_radiation_source 'fine-focus sealed tube'
_diffrn_radiation_type MoK\a
_diffrn_radiation_wavelength 0.71073
_diffrn_reflns_av_R_equivalents 0.0646
_diffrn_reflns_av_sigmaI/netI 0.0891
_diffrn_reflns_limit_h_max 10
_diffrn_reflns_limit_h_min -10
_diffrn_reflns_limit_k_max 19
_diffrn_reflns_limit_k_min -20
_diffrn_reflns_limit_l_max 27
_diffrn_reflns_limit_l_min -26
_diffrn_reflns_number 18537
_diffrn_reflns_theta_full 25.00
_diffrn_reflns_theta_max 29.93
_diffrn_reflns_theta_min 3.30
_exptl_absorpt_coefficient_mu 2.980
_exptl_absorpt_correction_T_max 0.8901
_exptl_absorpt_correction_T_min 0.7549
_exptl_absorpt_correction_type empirical
_exptl_absorpt_process_details 'Empirical absorption correction:XABS2'
_exptl_crystal_colour brown
_exptl_crystal_density_diffrn 1.649
_exptl_crystal_density_method 'not measured'
_exptl_crystal_description prismatic
_exptl_crystal_F_000 1036
_exptl_crystal_size_max 0.10
_exptl_crystal_size_mid 0.04
_exptl_crystal_size_min 0.04
_refine_diff_density_max 1.555
_refine_diff_density_min -0.675
_refine_diff_density_rms 0.168
_refine_ls_extinction_method none
_refine_ls_goodness_of_fit_ref 1.041
_refine_ls_hydrogen_treatment mixed
_refine_ls_matrix_type full
_refine_ls_number_parameters 275
_refine_ls_number_reflns 5446
_refine_ls_number_restraints 3
_refine_ls_restrained_S_all 1.042
_refine_ls_R_factor_all 0.1431
_refine_ls_R_factor_gt 0.0893
_refine_ls_shift/su_max 0.022
_refine_ls_shift/su_mean 0.001
_refine_ls_structure_factor_coef Fsqd
_refine_ls_weighting_details 'calc w=1/[\s^2^(Fo^2^)+(0.1115P)^2^+10.4098P] where P=(Fo^2^+2Fc^2^)/3'
_refine_ls_weighting_scheme calc
_refine_ls_wR_factor_gt 0.2162
_refine_ls_wR_factor_ref 0.2508
_reflns_number_gt 3392
_reflns_number_total 5446
_reflns_threshold_expression >2sigma(I)
_cod_data_source_file c5dt03084f2.cif
_cod_data_source_block compound2_120K
_cod_depositor_comments 'Adding full bibliography for 7036721--7036723.cif.'
_cod_original_sg_symbol_H-M P21/c
_cod_database_code 7036722

loop_
_symmetry_equiv_pos_as_xyz
'x, y, z'
'-x, y+1/2, -z+1/2'
'-x, -y, -z'
'x, -y-1/2, z-1/2'

loop_
_atom_site_label
_atom_site_type_symbol
_atom_site_fract_x
_atom_site_fract_y
_atom_site_fract_z
_atom_site_U_iso_or_equiv
_atom_site_adp_type
_atom_site_occupancy
_atom_site_symmetry_multiplicity
_atom_site_calc_flag
_atom_site_refinement_flags
Se Se 0.28440(12) 0.29037(5) 0.09089(5) 0.0433(3) Uani 1 1 d .
Fe1 Fe 0.0000 0.0000 0.0000 0.0293(4) Uani 1 2 d S
Fe2 Fe -0.09488(15) 0.14743(8) 0.29716(6) 0.0361(3) Uani 1 1 d .
N1 N -0.2244(8) 0.0552(4) -0.0695(3) 0.0324(13) Uani 1 1 d .
N2 N -0.1462(8) 0.0265(4) 0.0673(3) 0.0337(14) Uani 1 1 d .
N3 N -0.1196(8) 0.0171(4) 0.1360(3) 0.0341(14) Uani 1 1 d .
N4 N -0.2586(8) 0.0640(4) 0.1499(3) 0.0318(13) Uani 1 1 d D
N5 N 0.1101(8) 0.1205(4) 0.0254(4) 0.0346(14) Uani 1 1 d .
C1 C -0.2654(10) 0.0590(5) -0.1410(4) 0.0369(17) Uani 1 1 d .
H1 H -0.1849 0.0329 -0.1629 0.044 Uiso 1 1 calc R
C2 C -0.4209(11) 0.0997(6) -0.1832(5) 0.0417(18) Uani 1 1 d .
H2 H -0.4437 0.1005 -0.2325 0.050 Uiso 1 1 calc R
C3 C -0.5438(11) 0.1395(5) -0.1522(5) 0.0429(19) Uani 1 1 d .
H3 H -0.6472 0.1693 -0.1799 0.052 Uiso 1 1 calc R
C4 C -0.5087(11) 0.1338(5) -0.0796(4) 0.0403(19) Uani 1 1 d .
H4 H -0.5909 0.1575 -0.0574 0.048 Uiso 1 1 calc R
C5 C -0.3479(10) 0.0920(5) -0.0393(4) 0.0335(16) Uani 1 1 d .
C6 C -0.2996(10) 0.0769(5) 0.0375(4) 0.0348(17) Uani 1 1 d D
C7 C -0.3707(10) 0.1006(5) 0.0907(4) 0.0379(17) Uani 1 1 d .
H7 H -0.476(6) 0.127(5) 0.0860(11) 0.046 Uiso 1 1 d D
C8 C 0.1738(10) 0.1881(5) 0.0503(4) 0.0338(16) Uani 1 1 d .
C9 C -0.2645(10) 0.0699(5) 0.2214(4) 0.0369(17) Uani 1 1 d .
C10 C -0.3682(11) 0.1358(6) 0.2473(5) 0.0440(19) Uani 1 1 d .
H10 H -0.4436 0.1807 0.2207 0.053 Uiso 1 1 calc R
C11 C -0.3334(12) 0.1190(7) 0.3206(5) 0.049(2) Uani 1 1 d .
H11 H -0.3822 0.1514 0.3516 0.058 Uiso 1 1 calc R
C12 C -0.2103(12) 0.0439(7) 0.3396(5) 0.052(2) Uani 1 1 d .
H12 H -0.1673 0.0188 0.3850 0.062 Uiso 1 1 calc R
C13 C -0.1647(12) 0.0142(6) 0.2791(5) 0.045(2) Uani 1 1 d .
H13 H -0.0849 -0.0328 0.2769 0.054 Uiso 1 1 calc R
C14 C 0.0683(14) 0.2171(8) 0.2478(6) 0.061(3) Uani 1 1 d .
H14 H 0.0611 0.2150 0.1996 0.073 Uiso 1 1 calc R
C15 C -0.0243(15) 0.2800(6) 0.2820(5) 0.053(2) Uani 1 1 d .
H15 H -0.1023 0.3267 0.2598 0.064 Uiso 1 1 calc R
C16 C 0.0249(13) 0.2580(6) 0.3551(5) 0.050(2) Uani 1 1 d .
H16 H -0.0167 0.2874 0.3895 0.060 Uiso 1 1 calc R
C17 C 0.1474(13) 0.1840(7) 0.3678(6) 0.059(3) Uani 1 1 d .
H17 H 0.2022 0.1564 0.4115 0.071 Uiso 1 1 calc R
C18 C 0.1705(13) 0.1601(8) 0.3012(7) 0.067(3) Uani 1 1 d .
H18 H 0.2440 0.1128 0.2939 0.080 Uiso 1 1 calc R
C19 C 0.688(6) 0.418(3) 0.045(3) 0.160(16) Uiso 0.50 1 d PD
Cl1 Cl 0.783(3) 0.3242(12) 0.0290(11) 0.067(4) Uiso 0.17 1 d P
Cl2 Cl 0.6774(17) 0.4316(9) 0.1341(5) 0.0169(19) Uiso 0.17 1 d P
Cl3 Cl 0.6872(12) 0.5113(5) 0.0051(4) 0.0184(16) Uiso 0.17 1 d P
Cl1A Cl 0.8437(15) 0.3510(7) 0.0630(6) 0.031(2) Uiso 0.17 1 d P
Cl1B Cl 0.7022(11) 0.3102(5) 0.0014(4) 0.0121(14) Uiso 0.17 1 d P
Cl2A Cl 0.7306(13) 0.4044(7) 0.1317(4) 0.0147(18) Uiso 0.17 1 d P
Cl2B Cl 0.6278(14) 0.4553(7) 0.1359(4) 0.014(2) Uiso 0.17 1 d P
Cl3A Cl 0.8046(10) 0.4994(5) 0.0127(4) 0.0084(13) Uiso 0.17 1 d PD
Cl3B Cl 0.578(3) 0.4865(12) -0.0159(10) 0.069(4) Uiso 0.17 1 d P

loop_
_atom_site_aniso_label
_atom_site_aniso_U_11
_atom_site_aniso_U_22
_atom_site_aniso_U_33
_atom_site_aniso_U_23
_atom_site_aniso_U_13
_atom_site_aniso_U_12
Se 0.0446(5) 0.0291(4) 0.0535(5) -0.0048(3) 0.0100(4) -0.0077(3)
Fe1 0.0228(7) 0.0221(6) 0.0383(8) -0.0040(6) 0.0012(6) 0.0021(5)
Fe2 0.0268(5) 0.0415(6) 0.0405(6) -0.0109(5) 0.0106(4) -0.0035(5)
N1 0.031(3) 0.025(3) 0.036(3) -0.003(2) -0.001(2) -0.006(2)
N2 0.024(3) 0.027(3) 0.042(4) -0.006(3) -0.003(3) -0.001(2)
N3 0.030(3) 0.028(3) 0.039(4) -0.007(3) 0.001(3) 0.000(3)
N4 0.024(3) 0.029(3) 0.041(3) -0.006(3) 0.006(2) -0.005(2)
N5 0.028(3) 0.029(3) 0.043(4) -0.002(3) 0.005(3) 0.004(3)
C1 0.031(4) 0.033(4) 0.045(4) 0.000(3) 0.008(3) 0.001(3)
C2 0.035(4) 0.042(4) 0.044(5) -0.001(4) 0.005(3) 0.004(4)
C3 0.033(4) 0.039(4) 0.050(5) 0.002(4) 0.000(3) 0.010(3)
C4 0.033(4) 0.035(4) 0.045(5) -0.008(3) -0.001(3) 0.012(3)
C5 0.027(3) 0.025(3) 0.044(4) -0.006(3) 0.003(3) 0.001(3)
C6 0.032(4) 0.022(3) 0.043(4) -0.004(3) -0.001(3) -0.001(3)
C7 0.028(4) 0.032(4) 0.047(5) -0.004(3) 0.001(3) 0.004(3)
C8 0.029(4) 0.034(4) 0.037(4) -0.002(3) 0.006(3) -0.002(3)
C9 0.030(4) 0.037(4) 0.044(4) -0.010(3) 0.011(3) -0.003(3)
C10 0.029(4) 0.048(5) 0.055(5) -0.007(4) 0.013(4) 0.000(4)
C11 0.036(4) 0.060(5) 0.054(5) 0.005(4) 0.020(4) 0.000(4)
C12 0.039(5) 0.062(6) 0.054(6) -0.001(5) 0.012(4) -0.007(4)
C13 0.042(5) 0.038(4) 0.047(5) -0.004(4) 0.003(4) -0.008(4)
C14 0.048(6) 0.086(7) 0.054(6) -0.024(6) 0.024(5) -0.028(6)
C15 0.063(6) 0.038(4) 0.057(6) -0.008(4) 0.015(5) -0.017(4)
C16 0.048(5) 0.052(5) 0.052(5) -0.023(4) 0.016(4) -0.011(4)
C17 0.035(5) 0.068(6) 0.065(6) -0.021(5) 0.002(4) -0.017(5)
C18 0.032(5) 0.072(7) 0.099(9) -0.035(7) 0.023(5) -0.016(5)

loop_
_atom_type_symbol
_atom_type_description
_atom_type_scat_dispersion_real
_atom_type_scat_dispersion_imag
_atom_type_scat_source
C C 0.0033 0.0016 'International Tables Vol C Tables 4.2.6.8 and 6.1.1.4'
H H 0.0000 0.0000 'International Tables Vol C Tables 4.2.6.8 and 6.1.1.4'
N N 0.0061 0.0033 'International Tables Vol C Tables 4.2.6.8 and 6.1.1.4'
Fe Fe 0.3463 0.8444 'International Tables Vol C Tables 4.2.6.8 and 6.1.1.4'
Se Se -0.0929 2.2259 'International Tables Vol C Tables 4.2.6.8 and 6.1.1.4'
Cl Cl 0.1484 0.1585 'International Tables Vol C Tables 4.2.6.8 and 6.1.1.4'

loop_
_geom_angle_atom_site_label_1
_geom_angle_atom_site_label_2
_geom_angle_atom_site_label_3
_geom_angle
_geom_angle_site_symmetry_1
_geom_angle_site_symmetry_3
N1 Fe1 N1 180.0(6) 3 .
N2 Fe1 N1 80.6(3) 3 3
N2 Fe1 N1 99.4(3) . 3
N2 Fe1 N1 99.4(3) 3 .
N2 Fe1 N1 80.6(3) . .
N5 Fe1 N1 88.3(2) . 3
N5 Fe1 N1 91.7(2) 3 3
N5 Fe1 N1 91.7(2) . .
N5 Fe1 N1 88.3(2) 3 .
N2 Fe1 N2 180.0(3) 3 .
N5 Fe1 N2 93.5(3) . 3
N5 Fe1 N2 86.5(3) 3 3
N5 Fe1 N2 86.5(3) . .
N5 Fe1 N2 93.5(3) 3 .
N5 Fe1 N5 180.0(4) . 3
C9 Fe2 C10 41.3(3) . .
C9 Fe2 C11 67.9(4) . .
C9 Fe2 C12 67.6(4) . .
C9 Fe2 C13 41.2(3) . .
C9 Fe2 C14 106.6(4) . .
C9 Fe2 C15 124.5(4) . .
C9 Fe2 C16 161.6(4) . .
C9 Fe2 C17 156.0(4) . .
C9 Fe2 C18 120.5(4) . .
C10 Fe2 C11 40.1(4) . .
C10 Fe2 C12 68.3(4) . .
C13 Fe2 C10 69.8(4) . .
C10 Fe2 C14 119.6(4) . .
C10 Fe2 C15 106.6(4) . .
C16 Fe2 C10 124.5(4) . .
C10 Fe2 C17 161.9(4) . .
C18 Fe2 C10 155.0(4) . .
C11 Fe2 C12 40.7(4) . .
C13 Fe2 C11 68.7(4) . .
C11 Fe2 C14 155.1(4) . .
C11 Fe2 C15 120.7(4) . .
C16 Fe2 C11 108.9(4) . .
C17 Fe2 C11 126.6(4) . .
C18 Fe2 C11 164.0(5) . .
C13 Fe2 C12 40.1(4) . .
C12 Fe2 C14 161.7(4) . .
C12 Fe2 C15 156.7(4) . .
C16 Fe2 C12 122.7(4) . .
C17 Fe2 C12 109.5(4) . .
C18 Fe2 C12 126.8(5) . .
C13 Fe2 C14 124.1(4) . .
C13 Fe2 C15 161.7(4) . .
C13 Fe2 C16 156.4(4) . .
C13 Fe2 C17 120.9(4) . .
C18 Fe2 C13 107.9(4) . .
C15 Fe2 C14 40.9(4) . .
C16 Fe2 C14 68.3(4) . .
C17 Fe2 C14 68.3(4) . .
C18 Fe2 C14 39.8(5) . .
C16 Fe2 C15 40.2(4) . .
C17 Fe2 C15 68.0(4) . .
C18 Fe2 C15 67.4(5) . .
C16 Fe2 C17 40.4(4) . .
C18 Fe2 C16 67.6(4) . .
C18 Fe2 C17 40.6(4) . .
N5 C8 Se 177.0(7) . .
C1 N1 C5 116.9(6) . .
C1 N1 Fe1 127.9(5) . .
C5 N1 Fe1 115.3(5) . .
N3 N2 C6 110.8(6) . .
N3 N2 Fe1 134.9(5) . .
C6 N2 Fe1 113.6(5) . .
N2 N3 N4 104.7(6) . .
C7 N4 N3 111.9(6) . .
C7 N4 C9 129.5(7) . .
N3 N4 C9 118.6(6) . .
C8 N5 Fe1 169.9(7) . .
N1 C1 C2 123.1(8) . .
N1 C1 H1 118.5 . .
C2 C1 H1 118.5 . .
C1 C2 C3 120.0(8) . .
C1 C2 H2 120.0 . .
C3 C2 H2 120.0 . .
C4 C3 C2 118.2(7) . .
C4 C3 H3 120.9 . .
C2 C3 H3 120.9 . .
C3 C4 C5 119.3(8) . .
C3 C4 H4 120.4 . .
C5 C4 H4 120.4 . .
N1 C5 C4 122.5(7) . .
N1 C5 C6 112.7(6) . .
C4 C5 C6 124.6(7) . .
C7 C6 N2 107.3(7) . .
C7 C6 C5 135.7(7) . .
N2 C6 C5 116.9(7) . .
N4 C7 C6 105.2(6) . .
N4 C7 H7 127.6(15) . .
C6 C7 H7 126.6(14) . .
N4 C9 C13 125.9(7) . .
N4 C9 C10 124.7(7) . .
C13 C9 C10 109.4(8) . .
N4 C9 Fe2 124.3(5) . .
C13 C9 Fe2 69.9(4) . .
C10 C9 Fe2 70.5(5) . .
C11 C10 C9 106.4(8) . .
C11 C10 Fe2 70.1(5) . .
C9 C10 Fe2 68.3(4) . .
C11 C10 H10 126.8 . .
C9 C10 H10 126.8 . .
Fe2 C10 H10 126.3 . .
C12 C11 C10 108.5(8) . .
C12 C11 Fe2 69.6(5) . .
C10 C11 Fe2 69.8(5) . .
C12 C11 H11 125.7 . .
C10 C11 H11 125.7 . .
Fe2 C11 H11 126.5 . .
C13 C12 C11 109.1(8) . .
C13 C12 Fe2 69.2(5) . .
C11 C12 Fe2 69.7(5) . .
C13 C12 H12 125.4 . .
C11 C12 H12 125.4 . .
Fe2 C12 H12 127.3 . .
C12 C13 C9 106.5(8) . .
C12 C13 Fe2 70.7(5) . .
C9 C13 Fe2 68.9(4) . .
C12 C13 H13 126.8 . .
C9 C13 H13 126.8 . .
Fe2 C13 H13 125.3 . .
C18 C14 C15 106.5(9) . .
C18 C14 Fe2 68.6(6) . .
C15 C14 Fe2 69.7(5) . .
C18 C14 H14 126.8 . .
C15 C14 H14 126.8 . .
Fe2 C14 H14 126.4 . .
C16 C15 C14 107.5(9) . .
C16 C15 Fe2 69.0(5) . .
C14 C15 Fe2 69.3(6) . .
C16 C15 H15 126.3 . .
C14 C15 H15 126.3 . .
Fe2 C15 H15 127.0 . .
C17 C16 C15 109.0(9) . .
C17 C16 Fe2 69.9(5) . .
C15 C16 Fe2 70.8(5) . .
C17 C16 H16 125.5 . .
C15 C16 H16 125.5 . .
Fe2 C16 H16 125.4 . .
C16 C17 C18 106.5(10) . .
C16 C17 Fe2 69.7(5) . .
C18 C17 Fe2 68.9(5) . .
C16 C17 H17 126.8 . .
C18 C17 H17 126.8 . .
Fe2 C17 H17 126.2 . .
C14 C18 C17 110.6(10) . .
C14 C18 Fe2 71.6(6) . .
C17 C18 Fe2 70.5(5) . .
C14 C18 H18 124.7 . .
C17 C18 H18 124.7 . .
Fe2 C18 H18 124.9 . .
Cl2A C19 Cl2 19.0(6) . .
Cl2A C19 Cl1A 77(2) . .
Cl2 C19 Cl1A 96(3) . .
Cl2A C19 Cl1 98(3) . .
Cl2 C19 Cl1 116(3) . .
Cl1A C19 Cl1 29.2(12) . .
Cl2A C19 Cl3B 138(3) . .
Cl2 C19 Cl3B 120(3) . .
Cl1A C19 Cl3B 143(3) . .
Cl1 C19 Cl3B 124(3) . .
Cl2A C19 Cl1B 111(2) . .
Cl2 C19 Cl1B 126.1(17) . .
Cl1A C19 Cl1B 52.6(16) . .
Cl1 C19 Cl1B 23.5(10) . .
Cl3B C19 Cl1B 107(3) . .
Cl2A C19 Cl3 126(3) . .
Cl2 C19 Cl3 113(3) . .
Cl1A C19 Cl3 125(2) . .
Cl1 C19 Cl3 125(2) . .
Cl3B C19 Cl3 32.6(10) . .
Cl1B C19 Cl3 121(3) . .
Cl2A C19 Cl2B 32.8(10) . .
Cl2 C19 Cl2B 13.7(6) . .
Cl1A C19 Cl2B 110(3) . .
Cl1 C19 Cl2B 129(2) . .
Cl3B C19 Cl2B 106(3) . .
Cl1B C19 Cl2B 135.0(11) . .
Cl3 C19 Cl2B 103(2) . .
Cl2A C19 Cl3A 120(3) . .
Cl2 C19 Cl3A 117(2) . .
Cl1A C19 Cl3A 94(2) . .
Cl1 C19 Cl3A 102(2) . .
Cl3B C19 Cl3A 60.3(12) . .
Cl1B C19 Cl3A 109(2) . .
Cl3 C19 Cl3A 30.7(4) . .
Cl2B C19 Cl3A 114(2) . .
Cl1B Cl1 Cl1A 159(3) . .
Cl1B Cl1 C19 93(2) . .
Cl1A Cl1 C19 67(2) . .
Cl1B Cl1 Cl2A 116.1(18) . .
Cl1A Cl1 Cl2A 43.5(14) . .
C19 Cl1 Cl2A 41.4(16) . .
Cl2B Cl2 Cl2A 178(3) . .
Cl2B Cl2 C19 112(2) . .
Cl2A Cl2 C19 67(2) . .
Cl2B Cl2 Cl1A 150.1(17) . .
Cl2A Cl2 Cl1A 29.6(12) . .
C19 Cl2 Cl1A 37.7(17) . .
Cl3B Cl3 Cl3A 140.1(16) . .
Cl3B Cl3 C19 75(2) . .
Cl3A Cl3 C19 83.5(18) . .
Cl3B Cl3 Cl3B 41.5(16) . 3_665
Cl3A Cl3 Cl3B 161.8(10) . 3_665
C19 Cl3 Cl3B 80.2(18) . 3_665
Cl1 Cl1A Cl1B 10.2(14) . .
Cl1 Cl1A C19 84(2) . .
Cl1B Cl1A C19 74.4(19) . .
Cl1 Cl1A Cl2A 120.2(17) . .
Cl1B Cl1A Cl2A 110.6(7) . .
C19 Cl1A Cl2A 54.7(17) . .
Cl1 Cl1A Cl3A 97.6(16) . .
Cl1B Cl1A Cl3A 93.3(6) . .
C19 Cl1A Cl3A 46.4(5) . .
Cl2A Cl1A Cl3A 83.7(5) . .
Cl1 Cl1A Cl2 116.0(17) . .
Cl1B Cl1A Cl2 106.1(6) . .
C19 Cl1A Cl2 46.3(18) . .
Cl2A Cl1A Cl2 8.4(3) . .
Cl3A Cl1A Cl2 76.6(4) . .
Cl1 Cl1B Cl1A 11.2(16) . .
Cl1 Cl1B C19 64(2) . .
Cl1A Cl1B C19 53.0(17) . .
Cl2 Cl2A Cl2B 0.9(13) . .
Cl2 Cl2A C19 94(2) . .
Cl2B Cl2A C19 93.6(19) . .
Cl2 Cl2A Cl1A 142.0(15) . .
Cl2B Cl2A Cl1A 141.8(8) . .
C19 Cl2A Cl1A 48.3(18) . .
Cl2 Cl2A Cl1 132.6(15) . .
Cl2B Cl2A Cl1 132.2(8) . .
C19 Cl2A Cl1 40.9(18) . .
Cl1A Cl2A Cl1 16.3(5) . .
Cl2 Cl2B Cl2A 1.0(14) . .
Cl2 Cl2B C19 54(2) . .
Cl2A Cl2B C19 53.6(15) . .
Cl3 Cl3A Cl3B 20.1(8) . .
Cl3 Cl3A C19 65.7(19) . .
Cl3B Cl3A C19 56.4(18) . .
Cl3 Cl3A Cl1A 104.5(8) . .
Cl3B Cl3A Cl1A 91.7(7) . .
C19 Cl3A Cl1A 39.2(17) . .
Cl3 Cl3B Cl3B 116(2) . 3_665
Cl3 Cl3B Cl3A 19.9(9) . .
Cl3B Cl3B Cl3A 133.0(19) 3_665 .
Cl3 Cl3B C19 72.2(17) . .
Cl3B Cl3B C19 99(2) 3_665 .
Cl3A Cl3B C19 63.4(11) . .
Cl3 Cl3B Cl3 138.5(16) . 3_665
Cl3B Cl3B Cl3 22.5(9) 3_665 3_665
Cl3A Cl3B Cl3 154.6(11) . 3_665
C19 Cl3B Cl3 104.4(15) . 3_665

loop_
_geom_bond_atom_site_label_1
_geom_bond_atom_site_label_2
_geom_bond_distance
_geom_bond_site_symmetry_2
Fe1 N1 2.028(6) 3
Fe1 N1 2.028(6) .
Fe1 N2 1.998(7) 3
Fe1 N2 1.998(7) .
Fe1 N5 1.959(6) .
Fe1 N5 1.959(6) 3
Fe2 C9 2.017(8) .
Fe2 C10 2.046(8) .
Fe2 C11 2.051(9) .
Fe2 C12 2.049(10) .
Fe2 C13 2.030(8) .
Fe2 C14 2.058(10) .
Fe2 C15 2.063(9) .
Fe2 C16 2.039(9) .
Fe2 C17 2.041(9) .
Fe2 C18 2.020(9) .
Se C8 1.791(7) .
N1 C1 1.342(10) .
N1 C5 1.364(10) .
N2 N3 1.307(9) .
N2 C6 1.369(9) .
N3 N4 1.360(8) .
N4 C7 1.339(10) .
N4 C9 1.417(10) .
N5 C8 1.150(9) .
C1 C2 1.374(11) .
C1 H1 0.9300 .
C2 C3 1.387(12) .
C2 H2 0.9300 .
C3 C4 1.370(12) .
C3 H3 0.9300 .
C4 C5 1.398(10) .
C4 H4 0.9300 .
C5 C6 1.457(11) .
C6 C7 1.352(12) .
C7 H7 0.874(13) .
C9 C13 1.423(12) .
C9 C10 1.433(11) .
C10 C11 1.403(13) .
C10 H10 0.9300 .
C11 C12 1.427(13) .
C11 H11 0.9300 .
C12 C13 1.398(13) .
C12 H12 0.9300 .
C13 H13 0.9300 .
C14 C18 1.388(16) .
C14 C15 1.441(15) .
C14 H14 0.9300 .
C15 C16 1.410(13) .
C15 H15 0.9300 .
C16 C17 1.408(14) .
C16 H16 0.9300 .
C17 C18 1.410(15) .
C17 H17 0.9300 .
C18 H18 0.9300 .
C19 Cl2A 1.64(4) .
C19 Cl2 1.78(5) .
C19 Cl1A 1.50(5) .
C19 Cl1 1.62(5) .
C19 Cl3B 1.60(5) .
C19 Cl1B 1.81(5) .
C19 Cl3 1.58(3) .
C19 Cl2B 2.04(5) .
C19 Cl3A 1.722(10) .
Cl1 Cl1B 0.724(19) .
Cl1 Cl1A 0.798(19) .
Cl1 Cl2A 2.46(2) .
Cl2 Cl2B 0.523(13) .
Cl2 Cl2A 0.582(12) .
Cl2 Cl1A 2.444(18) .
Cl3 Cl3B 0.895(18) .
Cl3 Cl3A 0.885(10) .
Cl3 Cl3B 2.10(2) 3_665
Cl1A Cl1B 1.495(13) .
Cl1A Cl2A 1.960(15) .
Cl1A Cl3A 2.372(12) .
Cl2A Cl2B 1.105(14) .
Cl3A Cl3B 1.67(2) .
Cl3B Cl3B 1.55(4) 3_665
Cl3B Cl3 2.10(2) 3_665
